data_7212553
loop_
_publ_author_name
'Mu, Bin'
'Huang, Yougui'
'Walton, Krista S.'

_publ_section_title
;
 A metal--organic framework with coordinatively unsaturated metal centers
 and microporous structure
;
_journal_issue 8
_journal_name_full CrystEngComm
_journal_page_first 2347
_journal_paper_doi 10.1039/c001485k
_journal_volume 12
_journal_year 2010
_chemical_formula_moiety 'C74 H74 Cd3 N4 O16'
_chemical_formula_sum 'C74 H74 Cd3 N4 O16'
_chemical_formula_weight 1612.57
_chemical_name_systematic
;
?
;
_space_group_IT_number 2
_symmetry_cell_setting triclinic
_symmetry_space_group_name_Hall '-P 1'
_symmetry_space_group_name_H-M 'P -1'
_atom_sites_solution_hydrogens geom
_atom_sites_solution_primary direct
_atom_sites_solution_secondary difmap
_audit_creation_method SHELXL-97
_cell_angle_alpha 69.6080(10)
_cell_angle_beta 82.4760(10)
_cell_angle_gamma 88.0430(10)
_cell_formula_units_Z 1
_cell_length_a 10.4595(9)
_cell_length_b 14.3920(13)
_cell_length_c 14.7634(13)
_cell_measurement_reflns_used 16890
_cell_measurement_temperature 193(2)
_cell_measurement_theta_max 27.3565
_cell_measurement_theta_min 2.0236
_cell_volume 2065.0(3)
_computing_cell_refinement CrystalClear
_computing_data_collection 'CrystalClear (Rigaku, 2000)'
_computing_data_reduction CrystalClear
_computing_molecular_graphics 'SHELXL-97 (Sheldrick, 1997)'
_computing_publication_material 'SHELXL-97 (Sheldrick, 1997)'
_computing_structure_refinement 'SHELXL-97 (Sheldrick, 1997)'
_computing_structure_solution 'SHELXS-97 (Sheldrick, 1990)'
_diffrn_ambient_temperature 193(2)
_diffrn_measured_fraction_theta_full 0.957
_diffrn_measured_fraction_theta_max 0.957
_diffrn_measurement_device_type 'Rigaku Mercury CCD area-detector'
_diffrn_measurement_method \w
_diffrn_radiation_monochromator graphite
_diffrn_radiation_source 'fine-focus sealed tube'
_diffrn_radiation_type MoK\a
_diffrn_radiation_wavelength 0.71073
_diffrn_reflns_av_R_equivalents 0.0300
_diffrn_reflns_av_sigmaI/netI 0.0490
_diffrn_reflns_limit_h_max 14
_diffrn_reflns_limit_h_min -14
_diffrn_reflns_limit_k_max 19
_diffrn_reflns_limit_k_min -20
_diffrn_reflns_limit_l_max 20
_diffrn_reflns_limit_l_min -20
_diffrn_reflns_number 22830
_diffrn_reflns_theta_full 30.06
_diffrn_reflns_theta_max 30.06
_diffrn_reflns_theta_min 4.06
_exptl_absorpt_coefficient_mu 0.825
_exptl_absorpt_correction_T_max 0.9638
_exptl_absorpt_correction_T_min 0.9003
_exptl_absorpt_correction_type multi-scan
_exptl_absorpt_process_details 'SADABS (Sheldrick, 1996)'
_exptl_crystal_colour colorless
_exptl_crystal_density_diffrn 1.297
_exptl_crystal_density_method 'not measured'
_exptl_crystal_description prism
_exptl_crystal_F_000 818
_exptl_crystal_size_max 0.13
_exptl_crystal_size_mid 0.13
_exptl_crystal_size_min 0.05
_refine_diff_density_max 1.528
_refine_diff_density_min -0.546
_refine_diff_density_rms 0.123
_refine_ls_extinction_method none
_refine_ls_goodness_of_fit_ref 1.040
_refine_ls_hydrogen_treatment constr
_refine_ls_matrix_type full
_refine_ls_number_parameters 497
_refine_ls_number_reflns 11602
_refine_ls_number_restraints 21
_refine_ls_restrained_S_all 1.045
_refine_ls_R_factor_all 0.0698
_refine_ls_R_factor_gt 0.0562
_refine_ls_shift/su_max 0.052
_refine_ls_shift/su_mean 0.003
_refine_ls_structure_factor_coef Fsqd
_refine_ls_weighting_details 'calc w=1/[\s^2^(Fo^2^)+(0.0719P)^2^+2.2591P] where P=(Fo^2^+2Fc^2^)/3'
_refine_ls_weighting_scheme calc
_refine_ls_wR_factor_gt 0.1389
_refine_ls_wR_factor_ref 0.1471
_reflns_number_gt 9303
_reflns_number_total 11602
_reflns_threshold_expression >2sigma(I)
_cod_data_source_file c001485k.txt
_cod_data_source_block c:\cdbtb\a08p2m
_cod_depositor_comments
;
The following automatic conversions were performed:

'_symmetry_cell_setting' value 'Triclinic' changed to 'triclinic'
according to /home/saulius/struct/CIF-dictionaries/cif_core.dic
dictionary named 'cif_core.dic' version 2.4.2 from
2011-04-26.

'_exptl_absorpt_correction_type' value 'Multi-scan'
changed to 'multi-scan' according to
/home/saulius/struct/CIF-dictionaries/cif_core.dic dictionary named
'cif_core.dic' version 2.4.2 from 2011-04-26.

Automatic conversion script
Id: cif_fix_values 1891 2012-01-12 08:04:46Z andrius 
;
_cod_original_sg_symbol_H-M P-1
_cod_database_code 7212553

loop_
_symmetry_equiv_pos_as_xyz
'x, y, z'
'-x, -y, -z'

loop_
_atom_site_label
_atom_site_type_symbol
_atom_site_fract_x
_atom_site_fract_y
_atom_site_fract_z
_atom_site_U_iso_or_equiv
_atom_site_adp_type
_atom_site_occupancy
_atom_site_symmetry_multiplicity
_atom_site_calc_flag
_atom_site_refinement_flags
Cd1 Cd 0.0000 0.0000 0.0000 0.02802(9) Uani 1 2 d S
Cd2 Cd -0.08541(3) -0.112327(18) -0.188480(18) 0.03565(9) Uani 1 1 d .
O1 O -0.2426(3) -0.1862(2) -0.0577(2) 0.0479(11) Uani 1.000(12) 1 d .
O2 O -0.0601(2) -0.14260(18) -0.02315(18) 0.0356(8) Uani 1.000(10) 1 d .
O3 O -0.1180(3) -0.9073(2) 0.8843(2) 0.0449(10) Uani 1.000(11) 1 d .
O4 O -0.1099(3) -0.9527(2) 0.7530(2) 0.0563(13) Uani 1.000(12) 1 d .
O5 O -0.9060(3) -0.1083(2) 0.7003(3) 0.0682(15) Uani 1.000(13) 1 d .
O6 O -0.9636(3) -0.2519(2) 0.8098(2) 0.0581(13) Uani 1.000(13) 1 d .
C1 C -0.3343(3) -0.3784(2) 0.4141(2) 0.0288(10) Uani 1.000(15) 1 d .
C2 C -0.2746(3) -0.4633(2) 0.4706(2) 0.0279(10) Uani 1.000(16) 1 d .
H2 H -0.2037 -0.4903 0.4412 0.034 Uiso 1.00(8) 1 calc R
C3 C -0.3175(3) -0.5089(2) 0.5696(2) 0.0298(11) Uani 1.000(16) 1 d .
C4 C -0.4183(3) -0.4663(2) 0.6125(3) 0.0312(11) Uani 1.000(16) 1 d .
H4 H -0.4464 -0.4959 0.6802 0.037 Uiso 1.00(8) 1 calc R
C5 C -0.4785(3) -0.3811(2) 0.5581(3) 0.0305(11) Uani 1.000(15) 1 d .
C6 C -0.4375(3) -0.3389(2) 0.4586(2) 0.0323(11) Uani 1.000(15) 1 d .
H6 H -0.4804 -0.2824 0.4204 0.039 Uiso 1 1 calc R
C7 C -0.2918(3) -0.3306(2) 0.3084(2) 0.0296(10) Uani 1.000(15) 1 d .
C8 C -0.1619(4) -0.3126(3) 0.2726(3) 0.0389(13) Uani 1.000(16) 1 d .
H8 H -0.0988 -0.3342 0.3162 0.047 Uiso 1.00(9) 1 calc R
C9 C -0.1231(4) -0.2638(3) 0.1747(3) 0.0385(12) Uani 1.000(16) 1 d .
H9 H -0.0342 -0.2497 0.1519 0.046 Uiso 1.00(9) 1 calc R
C10 C -0.2137(3) -0.2350(3) 0.1091(2) 0.0332(11) Uani 1.000(16) 1 d .
C11 C -0.3432(4) -0.2556(3) 0.1438(3) 0.0405(13) Uani 1.000(16) 1 d .
H11 H -0.4055 -0.2382 0.0995 0.049 Uiso 1.00(9) 1 calc R
C12 C -0.3822(3) -0.3014(3) 0.2426(2) 0.0337(11) Uani 0.997(16) 1 d P
H12 H -0.4715 -0.3130 0.2656 0.040 Uiso 1 1 calc R
C13 C -0.2623(3) -0.6046(2) 0.6273(2) 0.0314(11) Uani 1.000(16) 1 d .
C14 C -0.2267(3) -0.6754(3) 0.5847(2) 0.0332(11) Uani 1.000(16) 1 d .
H14 H -0.2307 -0.6603 0.5172 0.040 Uiso 1 1 calc R
C15 C -0.1853(4) -0.7681(3) 0.6400(3) 0.0365(12) Uani 1.000(16) 1 d .
H15 H -0.1628 -0.8161 0.6101 0.044 Uiso 1.00(9) 1 calc R
C16 C -0.1764(3) -0.7915(3) 0.7384(3) 0.0354(12) Uani 1.000(16) 1 d .
C17 C -0.2102(3) -0.7207(3) 0.7810(3) 0.0332(11) Uani 1.000(15) 1 d .
H17 H -0.2038 -0.7355 0.8482 0.040 Uiso 1.00(8) 1 calc R
C18 C -0.2535(3) -0.6281(3) 0.7261(3) 0.0342(11) Uani 1.000(16) 1 d .
H18 H -0.2772 -0.5805 0.7564 0.041 Uiso 1.00(8) 1 calc R
C19 C -0.5843(3) -0.3352(3) 0.6049(3) 0.0334(11) Uani 1.000(16) 1 d .
C20 C -0.6706(4) -0.3923(3) 0.6826(3) 0.0383(13) Uani 1.000(17) 1 d .
H20 H -0.6616 -0.4623 0.7071 0.046 Uiso 1.00(9) 1 calc R
C21 C -0.7696(4) -0.3485(3) 0.7251(3) 0.0422(13) Uani 1.000(17) 1 d .
H21 H -0.8270 -0.3888 0.7787 0.051 Uiso 1.00(9) 1 calc R
C22 C -0.7858(4) -0.2474(3) 0.6907(3) 0.0411(13) Uani 1.000(17) 1 d .
C23 C -0.7012(4) -0.1895(3) 0.6130(3) 0.0440(14) Uani 1.000(18) 1 d .
H23 H -0.7118 -0.1196 0.5881 0.053 Uiso 1 1 calc R
C24 C -0.6005(4) -0.2329(3) 0.5709(3) 0.0424(14) Uani 1.000(17) 1 d .
H24 H -0.5421 -0.1922 0.5182 0.051 Uiso 1.00(9) 1 calc R
C25 C -0.1709(3) -0.1846(3) 0.0035(3) 0.0337(11) Uani 1.000(16) 1 d .
C26 C -0.1298(3) -0.8920(3) 0.7972(3) 0.0357(12) Uani 1.000(16) 1 d .
C27 C -0.8920(4) -0.1998(3) 0.7372(3) 0.0464(15) Uani 1.000(18) 1 d .
O7 O -0.2084(4) -0.1402(4) -0.2950(3) 0.0791(18) Uani 1.000(14) 1 d .
N1 N -0.1687(5) -0.1595(3) -0.4431(3) 0.0664(11) Uani 1 1 d .
C28 C -0.1727(5) -0.1088(4) -0.3830(4) 0.0674(14) Uani 1 1 d .
H28 H -0.1452 -0.0414 -0.4108 0.081 Uiso 1 1 calc R
C29 C -0.1289(7) -0.1158(5) -0.5460(4) 0.084(3) Uani 1.00(2) 1 d .
H29A H -0.0601 -0.1571 -0.5648 0.101 Uiso 1 1 calc R
H29B H -0.0908 -0.0496 -0.5594 0.101 Uiso 1 1 calc R
C30 C -0.2306(8) -0.1045(5) -0.6081(5) 0.095(2) Uani 1 1 d .
H30A H -0.2636 -0.1700 -0.6006 0.142 Uiso 1 1 calc R
H30B H -0.1955 -0.0702 -0.6763 0.142 Uiso 1 1 calc R
H30C H -0.3009 -0.0656 -0.5890 0.142 Uiso 1 1 calc R
C31 C -0.2051(6) -0.2646(5) -0.4006(5) 0.0798(17) Uani 1 1 d .
H31A H -0.2612 -0.2757 -0.3382 0.096 Uiso 1 1 calc R
H31B H -0.2564 -0.2809 -0.4449 0.096 Uiso 1 1 calc R
C32 C -0.0968(10) -0.3325(6) -0.3825(7) 0.119(3) Uani 1 1 d .
H32A H -0.0398 -0.3217 -0.4435 0.179 Uiso 1 1 calc R
H32B H -0.1293 -0.4010 -0.3567 0.179 Uiso 1 1 calc R
H32C H -0.0487 -0.3203 -0.3350 0.179 Uiso 1 1 calc R
O8 O 0.1789(3) -0.0006(2) -0.1049(2) 0.0503(7) Uani 1 1 d .
N2 N 0.3678(4) -0.0744(4) -0.1274(4) 0.0674(12) Uani 1 1 d .
C33 C 0.2468(5) -0.0752(4) -0.0897(4) 0.0648(13) Uani 1 1 d .
H33 H 0.2091 -0.1369 -0.0480 0.078 Uiso 1 1 calc R
C34 C 0.4417(7) -0.1694(7) -0.1004(7) 0.108(3) Uani 1 1 d .
H34A H 0.5217 -0.1594 -0.0756 0.130 Uiso 1 1 calc R
H34B H 0.3892 -0.2212 -0.0474 0.130 Uiso 1 1 calc R
C35 C 0.4753(10) -0.2035(10) -0.1826(10) 0.166(5) Uani 1 1 d .
H35A H 0.3967 -0.2228 -0.2013 0.249 Uiso 1 1 calc R
H35B H 0.5324 -0.2606 -0.1639 0.249 Uiso 1 1 calc R
H35C H 0.5195 -0.1498 -0.2378 0.249 Uiso 1 1 calc R
C36 C 0.4305(9) 0.0130(8) -0.1887(8) 0.136(3) Uani 1 1 d DU
H36 H 0.3661 0.0669 -0.2091 0.163 Uiso 1 1 calc R
C37B C 0.5223(18) 0.0392(16) -0.1275(15) 0.164(7) Uani 0.60 1 d PDU
H37A H 0.5066 0.1006 -0.1121 0.197 Uiso 1 1 calc R
H37B H 0.5625 -0.0155 -0.0786 0.197 Uiso 1 1 calc R
C37A C 0.5481(17) 0.0476(19) -0.2297(15) 0.136(8) Uani 0.40 1 d PDU
H37C H 0.5546 0.1154 -0.2788 0.163 Uiso 1 1 calc R
H37D H 0.6101 0.0004 -0.2457 0.163 Uiso 1 1 calc R

loop_
_atom_site_aniso_label
_atom_site_aniso_U_11
_atom_site_aniso_U_22
_atom_site_aniso_U_33
_atom_site_aniso_U_23
_atom_site_aniso_U_13
_atom_site_aniso_U_12
Cd1 0.02636(16) 0.02579(16) 0.02533(16) -0.00004(12) -0.00609(12) 0.00461(11)
Cd2 0.04159(16) 0.02986(14) 0.02691(14) -0.00318(10) 0.00412(10) 0.01189(10)
O1 0.0424(17) 0.062(2) 0.0309(15) -0.0052(13) -0.0037(11) -0.0033(13)
O2 0.0360(14) 0.0319(14) 0.0312(14) -0.0031(10) 0.0007(10) 0.0006(10)
O3 0.0464(17) 0.0415(16) 0.0374(16) 0.0007(12) -0.0165(12) 0.0140(12)
O4 0.079(3) 0.0368(17) 0.0417(18) -0.0031(13) -0.0038(15) 0.0238(15)
O5 0.064(2) 0.0383(18) 0.089(3) -0.0194(17) 0.0266(19) 0.0115(14)
O6 0.068(2) 0.0449(19) 0.047(2) -0.0069(14) 0.0148(15) 0.0205(15)
C1 0.0304(18) 0.0256(16) 0.0269(17) -0.0045(12) -0.0047(12) 0.0013(12)
C2 0.0277(17) 0.0256(16) 0.0275(17) -0.0058(12) -0.0036(12) 0.0040(11)
C3 0.0330(18) 0.0258(17) 0.0271(17) -0.0044(12) -0.0065(12) 0.0036(12)
C4 0.0345(19) 0.0280(17) 0.0270(18) -0.0049(13) -0.0032(13) 0.0031(12)
C5 0.0322(18) 0.0265(17) 0.0324(19) -0.0092(13) -0.0059(13) 0.0037(12)
C6 0.037(2) 0.0257(17) 0.0315(19) -0.0057(13) -0.0083(13) 0.0056(12)
C7 0.0310(18) 0.0245(16) 0.0288(18) -0.0037(12) -0.0046(12) 0.0040(12)
C8 0.033(2) 0.042(2) 0.034(2) -0.0016(15) -0.0075(14) 0.0021(14)
C9 0.0301(19) 0.041(2) 0.035(2) -0.0011(15) -0.0030(14) 0.0017(14)
C10 0.0338(19) 0.0321(18) 0.0280(18) -0.0035(13) -0.0041(13) 0.0009(13)
C11 0.035(2) 0.046(2) 0.032(2) -0.0018(16) -0.0080(14) 0.0004(15)
C12 0.0243(17) 0.039(2) 0.0284(18) 0.0009(14) -0.0039(12) -0.0012(13)
C13 0.0295(18) 0.0292(18) 0.0298(18) -0.0028(13) -0.0057(12) 0.0043(12)
C14 0.040(2) 0.0318(18) 0.0253(17) -0.0063(13) -0.0089(13) 0.0118(13)
C15 0.043(2) 0.0296(19) 0.033(2) -0.0067(14) -0.0075(14) 0.0127(14)
C16 0.0325(19) 0.0312(19) 0.034(2) -0.0004(14) -0.0070(13) 0.0064(13)
C17 0.0328(19) 0.0344(19) 0.0258(18) -0.0019(13) -0.0052(12) 0.0048(13)
C18 0.038(2) 0.0307(18) 0.0314(19) -0.0076(14) -0.0054(14) 0.0069(13)
C19 0.037(2) 0.0299(18) 0.0302(19) -0.0072(14) -0.0044(13) 0.0067(13)
C20 0.046(2) 0.0280(19) 0.036(2) -0.0079(15) -0.0011(15) 0.0077(14)
C21 0.045(2) 0.038(2) 0.039(2) -0.0110(17) 0.0029(16) 0.0062(16)
C22 0.041(2) 0.038(2) 0.045(2) -0.0172(17) -0.0037(16) 0.0106(15)
C23 0.050(2) 0.0276(19) 0.050(3) -0.0109(16) 0.0029(18) 0.0091(15)
C24 0.045(2) 0.030(2) 0.045(2) -0.0076(16) 0.0054(17) 0.0037(15)
C25 0.0332(19) 0.0304(18) 0.0320(19) -0.0047(14) -0.0021(13) 0.0031(13)
C26 0.0309(19) 0.0303(19) 0.035(2) 0.0010(14) -0.0025(13) 0.0088(13)
C27 0.049(3) 0.043(2) 0.048(3) -0.0193(19) -0.0032(18) 0.0113(17)
O7 0.075(3) 0.111(4) 0.051(2) -0.026(2) -0.0107(19) -0.003(2)
N1 0.078(3) 0.062(3) 0.058(3) -0.017(2) -0.009(2) -0.011(2)
C28 0.067(3) 0.067(3) 0.064(3) -0.016(3) -0.014(3) -0.004(3)
C29 0.097(5) 0.085(5) 0.057(4) -0.012(3) 0.005(3) -0.016(4)
C30 0.137(6) 0.080(4) 0.066(4) -0.022(3) -0.008(4) -0.048(4)
C31 0.075(4) 0.078(4) 0.066(4) -0.001(3) -0.005(3) -0.007(3)
C32 0.152(8) 0.071(5) 0.146(8) -0.039(5) -0.052(6) -0.010(5)
O8 0.0432(15) 0.0467(16) 0.0439(16) -0.0002(13) 0.0083(12) 0.0095(12)
N2 0.038(2) 0.090(3) 0.080(3) -0.041(3) 0.000(2) 0.010(2)
C33 0.051(3) 0.063(3) 0.067(3) -0.011(3) 0.006(2) 0.010(2)
C34 0.072(4) 0.120(6) 0.134(7) -0.049(5) -0.016(4) 0.048(4)
C35 0.124(8) 0.202(12) 0.245(14) -0.168(12) -0.039(8) 0.048(8)
C36 0.097(5) 0.114(6) 0.166(7) -0.025(5) 0.022(5) 0.006(5)
C37B 0.147(10) 0.148(10) 0.199(11) -0.060(8) -0.039(9) 0.024(8)
C37A 0.112(11) 0.124(11) 0.148(12) -0.024(8) 0.004(8) 0.013(8)

loop_
_atom_type_symbol
_atom_type_description
_atom_type_scat_dispersion_real
_atom_type_scat_dispersion_imag
_atom_type_scat_source
C C 0.0033 0.0016 'International Tables Vol C Tables 4.2.6.8 and 6.1.1.4'
H H 0.0000 0.0000 'International Tables Vol C Tables 4.2.6.8 and 6.1.1.4'
N N 0.0061 0.0033 'International Tables Vol C Tables 4.2.6.8 and 6.1.1.4'
O O 0.0106 0.0060 'International Tables Vol C Tables 4.2.6.8 and 6.1.1.4'
Cd Cd -0.8075 1.2024 'International Tables Vol C Tables 4.2.6.8 and 6.1.1.4'

loop_
_geom_angle_atom_site_label_1
_geom_angle_atom_site_label_2
_geom_angle_atom_site_label_3
_geom_angle
_geom_angle_site_symmetry_1
_geom_angle_site_symmetry_3
O3 Cd1 O3 180.0(2) 1_564 2_546
O3 Cd1 O8 95.30(11) 1_564 .
O3 Cd1 O8 84.70(11) 2_546 .
O3 Cd1 O8 84.70(11) 1_564 2
O3 Cd1 O8 95.30(11) 2_546 2
O8 Cd1 O8 180.0(2) . 2
O3 Cd1 O2 90.67(10) 1_564 .
O3 Cd1 O2 89.33(10) 2_546 .
O8 Cd1 O2 85.72(10) . .
O8 Cd1 O2 94.28(10) 2 .
O3 Cd1 O2 89.33(10) 1_564 2
O3 Cd1 O2 90.67(10) 2_546 2
O8 Cd1 O2 94.28(10) . 2
O8 Cd1 O2 85.72(10) 2 2
O2 Cd1 O2 180.00(11) . 2
O4 Cd2 O7 93.10(15) 1_564 .
O4 Cd2 O5 93.08(12) 1_564 1_654
O7 Cd2 O5 87.82(15) . 1_654
O4 Cd2 O1 111.11(12) 1_564 .
O7 Cd2 O1 91.06(12) . .
O5 Cd2 O1 155.80(12) 1_654 .
O4 Cd2 O6 148.71(12) 1_564 1_654
O7 Cd2 O6 88.70(15) . 1_654
O5 Cd2 O6 55.74(11) 1_654 1_654
O1 Cd2 O6 100.08(11) . 1_654
O4 Cd2 O2 103.20(11) 1_564 .
O7 Cd2 O2 146.52(12) . .
O5 Cd2 O2 119.70(13) 1_654 .
O1 Cd2 O2 55.88(9) . .
O6 Cd2 O2 91.91(10) 1_654 .
O4 Cd2 C27 121.06(13) 1_564 1_654
O7 Cd2 C27 87.52(15) . 1_654
O5 Cd2 C27 27.99(12) 1_654 1_654
O1 Cd2 C27 127.82(13) . 1_654
O6 Cd2 C27 27.76(12) 1_654 1_654
O2 Cd2 C27 107.79(12) . 1_654
O4 Cd2 C25 110.80(11) 1_564 .
O7 Cd2 C25 118.44(13) . .
O5 Cd2 C25 142.10(13) 1_654 .
O1 Cd2 C25 27.71(10) . .
O6 Cd2 C25 95.51(11) 1_654 .
O2 Cd2 C25 28.23(9) . .
C27 Cd2 C25 120.20(12) 1_654 .
C25 O1 Cd2 92.6(2) . .
C25 O2 Cd1 126.1(2) . .
C25 O2 Cd2 90.0(2) . .
Cd1 O2 Cd2 111.58(9) . .
C26 O3 Cd1 139.4(2) . 1_546
C26 O4 Cd2 129.4(2) . 1_546
C27 O5 Cd2 91.7(3) . 1_456
C27 O6 Cd2 90.4(2) . 1_456
C2 C1 C6 118.9(3) . .
C2 C1 C7 121.5(3) . .
C6 C1 C7 119.6(3) . .
C3 C2 C1 120.9(3) . .
C3 C2 H2 119.5 . .
C1 C2 H2 119.5 . .
C4 C3 C2 118.9(3) . .
C4 C3 C13 120.2(3) . .
C2 C3 C13 120.8(3) . .
C5 C4 C3 121.3(3) . .
C5 C4 H4 119.4 . .
C3 C4 H4 119.4 . .
C4 C5 C6 118.9(3) . .
C4 C5 C19 120.9(3) . .
C6 C5 C19 120.2(3) . .
C5 C6 C1 121.0(3) . .
C5 C6 H6 119.5 . .
C1 C6 H6 119.5 . .
C8 C7 C12 118.5(3) . .
C8 C7 C1 121.2(3) . .
C12 C7 C1 120.4(3) . .
C9 C8 C7 121.0(3) . .
C9 C8 H8 119.5 . .
C7 C8 H8 119.5 . .
C8 C9 C10 120.3(3) . .
C8 C9 H9 119.8 . .
C10 C9 H9 119.8 . .
C11 C10 C9 119.0(3) . .
C11 C10 C25 121.0(3) . .
C9 C10 C25 120.0(3) . .
C12 C11 C10 120.5(3) . .
C12 C11 H11 119.7 . .
C10 C11 H11 119.7 . .
C11 C12 C7 120.6(3) . .
C11 C12 H12 119.7 . .
C7 C12 H12 119.7 . .
C14 C13 C18 118.5(3) . .
C14 C13 C3 120.1(3) . .
C18 C13 C3 121.2(3) . .
C15 C14 C13 120.6(3) . .
C15 C14 H14 119.7 . .
C13 C14 H14 119.7 . .
C16 C15 C14 120.9(3) . .
C16 C15 H15 119.6 . .
C14 C15 H15 119.6 . .
C15 C16 C17 118.8(3) . .
C15 C16 C26 120.3(3) . .
C17 C16 C26 120.9(3) . .
C16 C17 C18 120.5(3) . .
C16 C17 H17 119.8 . .
C18 C17 H17 119.8 . .
C17 C18 C13 120.7(3) . .
C17 C18 H18 119.6 . .
C13 C18 H18 119.7 . .
C20 C19 C24 118.0(3) . .
C20 C19 C5 121.5(3) . .
C24 C19 C5 120.5(3) . .
C21 C20 C19 120.9(3) . .
C21 C20 H20 119.6 . .
C19 C20 H20 119.6 . .
C22 C21 C20 120.9(4) . .
C22 C21 H21 119.6 . .
C20 C21 H21 119.6 . .
C21 C22 C23 119.0(4) . .
C21 C22 C27 120.9(4) . .
C23 C22 C27 120.1(4) . .
C22 C23 C24 120.4(3) . .
C22 C23 H23 119.8 . .
C24 C23 H23 119.8 . .
C19 C24 C23 120.9(4) . .
C19 C24 H24 119.6 . .
C23 C24 H24 119.6 . .
O1 C25 O2 121.3(3) . .
O1 C25 C10 119.6(3) . .
O2 C25 C10 119.1(3) . .
O1 C25 Cd2 59.67(19) . .
O2 C25 Cd2 61.77(18) . .
C10 C25 Cd2 173.9(3) . .
O3 C26 O4 126.8(3) . .
O3 C26 C16 117.5(3) . .
O4 C26 C16 115.7(3) . .
O6 C27 O5 122.1(4) . .
O6 C27 C22 119.6(4) . .
O5 C27 C22 118.3(4) . .
O6 C27 Cd2 61.9(2) . 1_456
O5 C27 Cd2 60.3(2) . 1_456
C22 C27 Cd2 177.2(3) . 1_456
C28 O7 Cd2 120.5(4) . .
C28 N1 C29 122.8(5) . .
C28 N1 C31 117.4(5) . .
C29 N1 C31 119.8(5) . .
O7 C28 N1 126.6(6) . .
O7 C28 H28 116.7 . .
N1 C28 H28 116.7 . .
N1 C29 C30 115.5(6) . .
N1 C29 H29A 108.4 . .
C30 C29 H29A 108.4 . .
N1 C29 H29B 108.4 . .
C30 C29 H29B 108.4 . .
H29A C29 H29B 107.5 . .
C29 C30 H30A 109.5 . .
C29 C30 H30B 109.5 . .
H30A C30 H30B 109.5 . .
C29 C30 H30C 109.5 . .
H30A C30 H30C 109.5 . .
H30B C30 H30C 109.5 . .
C32 C31 N1 114.8(6) . .
C32 C31 H31A 108.6 . .
N1 C31 H31A 108.6 . .
C32 C31 H31B 108.6 . .
N1 C31 H31B 108.6 . .
H31A C31 H31B 107.6 . .
C31 C32 H32A 109.5 . .
C31 C32 H32B 109.5 . .
H32A C32 H32B 109.5 . .
C31 C32 H32C 109.5 . .
H32A C32 H32C 109.5 . .
H32B C32 H32C 109.5 . .
C33 O8 Cd1 120.2(3) . .
C33 N2 C36 121.5(6) . .
C33 N2 C34 119.1(6) . .
C36 N2 C34 119.3(6) . .
O8 C33 N2 124.1(5) . .
O8 C33 H33 117.9 . .
N2 C33 H33 117.9 . .
C35 C34 N2 112.4(8) . .
C35 C34 H34A 109.1 . .
N2 C34 H34A 109.1 . .
C35 C34 H34B 109.1 . .
N2 C34 H34B 109.1 . .
H34A C34 H34B 107.9 . .
C34 C35 H35A 109.5 . .
C34 C35 H35B 109.5 . .
H35A C35 H35B 109.5 . .
C34 C35 H35C 109.5 . .
H35A C35 H35C 109.5 . .
H35B C35 H35C 109.5 . .
C37A C36 N2 140.4(14) . .
C37A C36 C37B 60.7(8) . .
N2 C36 C37B 105.6(11) . .
C37A C36 H36 109.8 . .
N2 C36 H36 109.8 . .
C37B C36 H36 109.8 . .
C37A C37B C36 52.5(8) . .
C37A C37B H37A 118.5 . .
C36 C37B H37A 118.5 . .
C37A C37B H37B 118.5 . .
C36 C37B H37B 118.5 . .
H37A C37B H37B 115.8 . .
C36 C37A C37B 66.8(9) . .
C36 C37A H37C 117.0 . .
C37B C37A H37C 117.0 . .
C36 C37A H37D 117.0 . .
C37B C37A H37D 117.0 . .
H37C C37A H37D 114.0 . .

loop_
_geom_bond_atom_site_label_1
_geom_bond_atom_site_label_2
_geom_bond_distance
_geom_bond_site_symmetry_2
Cd1 O3 2.252(2) 1_564
Cd1 O3 2.252(2) 2_546
Cd1 O8 2.269(3) .
Cd1 O8 2.269(3) 2
Cd1 O2 2.315(3) .
Cd1 O2 2.315(3) 2
Cd2 O4 2.173(3) 1_564
Cd2 O7 2.301(4) .
Cd2 O5 2.314(3) 1_654
Cd2 O1 2.328(3) .
Cd2 O6 2.348(3) 1_654
Cd2 O2 2.374(3) .
Cd2 C27 2.663(4) 1_654
Cd2 C25 2.695(4) .
O1 C25 1.255(4) .
O2 C25 1.275(4) .
O3 C26 1.249(5) .
O3 Cd1 2.252(2) 1_546
O4 C26 1.258(5) .
O4 Cd2 2.173(3) 1_546
O5 C27 1.250(5) .
O5 Cd2 2.314(3) 1_456
O6 C27 1.240(5) .
O6 Cd2 2.348(3) 1_456
C1 C2 1.397(4) .
C1 C6 1.397(5) .
C1 C7 1.482(4) .
C2 C3 1.396(4) .
C2 H2 0.9500 .
C3 C4 1.393(5) .
C3 C13 1.487(4) .
C4 C5 1.392(5) .
C4 H4 0.9500 .
C5 C6 1.393(5) .
C5 C19 1.486(5) .
C6 H6 0.9500 .
C7 C8 1.391(5) .
C7 C12 1.395(4) .
C8 C9 1.381(5) .
C8 H8 0.9500 .
C9 C10 1.393(5) .
C9 H9 0.9500 .
C10 C11 1.387(5) .
C10 C25 1.486(5) .
C11 C12 1.385(5) .
C11 H11 0.9500 .
C12 H12 0.9500 .
C13 C14 1.390(5) .
C13 C18 1.393(5) .
C14 C15 1.388(5) .
C14 H14 0.9500 .
C15 C16 1.387(5) .
C15 H15 0.9500 .
C16 C17 1.387(5) .
C16 C26 1.507(5) .
C17 C18 1.392(5) .
C17 H17 0.9500 .
C18 H18 0.9500 .
C19 C20 1.389(5) .
C19 C24 1.393(5) .
C20 C21 1.388(5) .
C20 H20 0.9500 .
C21 C22 1.377(5) .
C21 H21 0.9500 .
C22 C23 1.382(6) .
C22 C27 1.500(5) .
C23 C24 1.393(5) .
C23 H23 0.9500 .
C24 H24 0.9500 .
C27 Cd2 2.663(4) 1_456
O7 C28 1.227(7) .
N1 C28 1.328(7) .
N1 C29 1.437(7) .
N1 C31 1.463(8) .
C28 H28 0.9500 .
C29 C30 1.462(9) .
C29 H29A 0.9900 .
C29 H29B 0.9900 .
C30 H30A 0.9800 .
C30 H30B 0.9800 .
C30 H30C 0.9800 .
C31 C32 1.459(11) .
C31 H31A 0.9900 .
C31 H31B 0.9900 .
C32 H32A 0.9800 .
C32 H32B 0.9800 .
C32 H32C 0.9800 .
O8 C33 1.237(6) .
N2 C33 1.313(6) .
N2 C36 1.393(10) .
N2 C34 1.501(8) .
C33 H33 0.9500 .
C34 C35 1.458(12) .
C34 H34A 0.9900 .
C34 H34B 0.9900 .
C35 H35A 0.9800 .
C35 H35B 0.9800 .
C35 H35C 0.9800 .
C36 C37A 1.328(15) .
C36 C37B 1.539(15) .
C36 H36 1.0000 .
C37B C37A 1.460(16) .
C37B H37A 0.9900 .
C37B H37B 0.9900 .
C37A H37C 0.9900 .
C37A H37D 0.9900 .

loop_
_geom_torsion_atom_site_label_1
_geom_torsion_atom_site_label_2
_geom_torsion_atom_site_label_3
_geom_torsion_atom_site_label_4
_geom_torsion
_geom_torsion_site_symmetry_1
_geom_torsion_site_symmetry_4
O4 Cd2 O1 C25 -94.8(2) 1_564 .
O7 Cd2 O1 C25 171.5(2) . .
O5 Cd2 O1 C25 84.4(4) 1_654 .
O6 Cd2 O1 C25 82.6(2) 1_654 .
O2 Cd2 O1 C25 -2.8(2) . .
C27 Cd2 O1 C25 83.8(3) 1_654 .
O3 Cd1 O2 C25 -72.9(3) 1_564 .
O3 Cd1 O2 C25 107.1(3) 2_546 .
O8 Cd1 O2 C25 -168.2(3) . .
O8 Cd1 O2 C25 11.8(3) 2 .
O2 Cd1 O2 C25 -4(100) 2 .
O3 Cd1 O2 Cd2 33.84(12) 1_564 .
O3 Cd1 O2 Cd2 -146.16(12) 2_546 .
O8 Cd1 O2 Cd2 -61.42(12) . .
O8 Cd1 O2 Cd2 118.58(12) 2 .
O2 Cd1 O2 Cd2 102(100) 2 .
O4 Cd2 O2 C25 109.5(2) 1_564 .
O7 Cd2 O2 C25 -7.6(3) . .
O5 Cd2 O2 C25 -149.1(2) 1_654 .
O1 Cd2 O2 C25 2.8(2) . .
O6 Cd2 O2 C25 -98.1(2) 1_654 .
C27 Cd2 O2 C25 -121.3(2) 1_654 .
O4 Cd2 O2 Cd1 -19.76(14) 1_564 .
O7 Cd2 O2 Cd1 -136.8(2) . .
O5 Cd2 O2 Cd1 81.62(14) 1_654 .
O1 Cd2 O2 Cd1 -126.50(15) . .
O6 Cd2 O2 Cd1 132.62(13) 1_654 .
C27 Cd2 O2 Cd1 109.41(13) 1_654 .
C25 Cd2 O2 Cd1 -129.3(2) . .
C6 C1 C2 C3 0.6(5) . .
C7 C1 C2 C3 -178.5(3) . .
C1 C2 C3 C4 -2.4(5) . .
C1 C2 C3 C13 174.0(3) . .
C2 C3 C4 C5 1.7(5) . .
C13 C3 C4 C5 -174.7(3) . .
C3 C4 C5 C6 0.8(5) . .
C3 C4 C5 C19 -178.9(3) . .
C4 C5 C6 C1 -2.6(5) . .
C19 C5 C6 C1 177.1(3) . .
C2 C1 C6 C5 1.9(5) . .
C7 C1 C6 C5 -178.9(3) . .
C2 C1 C7 C8 -46.7(5) . .
C6 C1 C7 C8 134.2(4) . .
C2 C1 C7 C12 134.2(3) . .
C6 C1 C7 C12 -45.0(5) . .
C12 C7 C8 C9 2.3(6) . .
C1 C7 C8 C9 -176.9(3) . .
C7 C8 C9 C10 -2.5(6) . .
C8 C9 C10 C11 0.3(6) . .
C8 C9 C10 C25 -178.6(4) . .
C9 C10 C11 C12 2.0(6) . .
C25 C10 C11 C12 -179.1(4) . .
C10 C11 C12 C7 -2.2(6) . .
C8 C7 C12 C11 0.1(5) . .
C1 C7 C12 C11 179.2(3) . .
C4 C3 C13 C14 141.0(3) . .
C2 C3 C13 C14 -35.4(5) . .
C4 C3 C13 C18 -34.5(5) . .
C2 C3 C13 C18 149.1(3) . .
C18 C13 C14 C15 1.0(5) . .
C3 C13 C14 C15 -174.5(3) . .
C13 C14 C15 C16 -1.1(6) . .
C14 C15 C16 C17 0.3(6) . .
C14 C15 C16 C26 -179.3(3) . .
C15 C16 C17 C18 0.6(5) . .
C26 C16 C17 C18 -179.8(3) . .
C16 C17 C18 C13 -0.7(5) . .
C14 C13 C18 C17 -0.1(5) . .
C3 C13 C18 C17 175.4(3) . .
C4 C5 C19 C20 -33.6(5) . .
C6 C5 C19 C20 146.8(4) . .
C4 C5 C19 C24 147.1(4) . .
C6 C5 C19 C24 -32.6(5) . .
C24 C19 C20 C21 -0.1(6) . .
C5 C19 C20 C21 -179.5(4) . .
C19 C20 C21 C22 0.7(6) . .
C20 C21 C22 C23 -0.3(6) . .
C20 C21 C22 C27 -179.4(4) . .
C21 C22 C23 C24 -0.6(7) . .
C27 C22 C23 C24 178.5(4) . .
C20 C19 C24 C23 -0.8(6) . .
C5 C19 C24 C23 178.6(4) . .
C22 C23 C24 C19 1.1(7) . .
Cd2 O1 C25 O2 5.1(4) . .
Cd2 O1 C25 C10 -173.0(3) . .
Cd1 O2 C25 O1 112.1(4) . .
Cd2 O2 C25 O1 -5.0(4) . .
Cd1 O2 C25 C10 -69.8(4) . .
Cd2 O2 C25 C10 173.1(3) . .
Cd1 O2 C25 Cd2 117.1(2) . .
C11 C10 C25 O1 -21.0(5) . .
C9 C10 C25 O1 157.9(4) . .
C11 C10 C25 O2 160.8(4) . .
C9 C10 C25 O2 -20.3(5) . .
C11 C10 C25 Cd2 -103(2) . .
C9 C10 C25 Cd2 76(2) . .
O4 Cd2 C25 O1 96.0(2) 1_564 .
O7 Cd2 C25 O1 -9.7(3) . .
O5 Cd2 C25 O1 -138.4(3) 1_654 .
O6 Cd2 C25 O1 -101.2(2) 1_654 .
O2 Cd2 C25 O1 175.0(4) . .
C27 Cd2 C25 O1 -114.7(2) 1_654 .
O4 Cd2 C25 O2 -79.0(2) 1_564 .
O7 Cd2 C25 O2 175.3(2) . .
O5 Cd2 C25 O2 46.6(3) 1_654 .
O1 Cd2 C25 O2 -175.0(4) . .
O6 Cd2 C25 O2 83.8(2) 1_654 .
C27 Cd2 C25 O2 70.3(2) 1_654 .
O4 Cd2 C25 C10 -179(100) 1_564 .
O7 Cd2 C25 C10 75(2) . .
O5 Cd2 C25 C10 -53(2) 1_654 .
O1 Cd2 C25 C10 85(2) . .
O6 Cd2 C25 C10 -16(2) 1_654 .
O2 Cd2 C25 C10 -100(2) . .
C27 Cd2 C25 C10 -30(2) 1_654 .
Cd1 O3 C26 O4 30.0(7) 1_546 .
Cd1 O3 C26 C16 -151.8(3) 1_546 .
Cd2 O4 C26 O3 13.5(6) 1_546 .
Cd2 O4 C26 C16 -164.7(3) 1_546 .
C15 C16 C26 O3 176.7(3) . .
C17 C16 C26 O3 -2.9(5) . .
C15 C16 C26 O4 -4.9(5) . .
C17 C16 C26 O4 175.5(4) . .
Cd2 O6 C27 O5 2.0(5) 1_456 .
Cd2 O6 C27 C22 -177.2(4) 1_456 .
Cd2 O5 C27 O6 -2.0(5) 1_456 .
Cd2 O5 C27 C22 177.2(3) 1_456 .
C21 C22 C27 O6 2.5(7) . .
C23 C22 C27 O6 -176.6(4) . .
C21 C22 C27 O5 -176.8(4) . .
C23 C22 C27 O5 4.2(7) . .
C21 C22 C27 Cd2 -118(6) . 1_456
C23 C22 C27 Cd2 63(6) . 1_456
O4 Cd2 O7 C28 64.5(5) 1_564 .
O5 Cd2 O7 C28 -28.4(5) 1_654 .
O1 Cd2 O7 C28 175.7(5) . .
O6 Cd2 O7 C28 -84.2(5) 1_654 .
O2 Cd2 O7 C28 -175.7(4) . .
C27 Cd2 O7 C28 -56.4(5) 1_654 .
C25 Cd2 O7 C28 -179.8(4) . .
Cd2 O7 C28 N1 131.7(5) . .
C29 N1 C28 O7 178.1(6) . .
C31 N1 C28 O7 -2.8(9) . .
C28 N1 C29 C30 -110.9(7) . .
C31 N1 C29 C30 70.1(8) . .
C28 N1 C31 C32 -98.2(8) . .
C29 N1 C31 C32 80.9(8) . .
O3 Cd1 O8 C33 -144.0(4) 1_564 .
O3 Cd1 O8 C33 36.0(4) 2_546 .
O8 Cd1 O8 C33 108(100) 2 .
O2 Cd1 O8 C33 -53.7(4) . .
O2 Cd1 O8 C33 126.3(4) 2 .
Cd1 O8 C33 N2 -159.2(4) . .
C36 N2 C33 O8 0.3(11) . .
C34 N2 C33 O8 177.8(6) . .
C33 N2 C34 C35 113.0(8) . .
C36 N2 C34 C35 -69.6(11) . .
C33 N2 C36 C37A 168.6(19) . .
C34 N2 C36 C37A -9(2) . .
C33 N2 C36 C37B 106.0(11) . .
C34 N2 C36 C37B -71.4(11) . .
N2 C36 C37B C37A 139.5(16) . .
N2 C36 C37A C37B -79(2) . .
